data_4001150
loop_
_publ_author_name
'Brown, Shawna R.'
'Toberer, Eric S.'
'Ikeda, Teruyuki'
'Cox, Catherine A.'
'Gascoin, Franck'
'Kauzlarich, Susan M.'
'Snyder, G. Jeffrey'

_publ_section_title
;
 Improved Thermoelectric Performance in Yb14Mn1&#x2212;xZnxSb11by the
 Reduction of Spin-Disorder Scattering
;
_journal_issue 10
_journal_name_full 'Chemistry of Materials'
_journal_page_first 3412
_journal_paper_doi 10.1021/cm703616q
_journal_volume 20
_journal_year 2008
_chemical_formula_moiety 'Mn0.67 Sb11 Yb14 Zn0.33'
_chemical_formula_sum 'Mn0.67 Sb11 Yb14 Zn0.33'
_chemical_formula_weight 3820.19
_chemical_name_systematic
; 
 ? 
;
_space_group_IT_number 142
_symmetry_cell_setting tetragonal
_symmetry_space_group_name_Hall '-I 4bd 2c'
_symmetry_space_group_name_H-M 'I 41/a c d :2'
_atom_sites_solution_hydrogens none
_atom_sites_solution_primary direct
_atom_sites_solution_secondary difmap
_audit_creation_method SHELXL-97
_cell_angle_alpha 90.00
_cell_angle_beta 90.00
_cell_angle_gamma 90.00
_cell_formula_units_Z 8
_cell_length_a 16.5776(7)
_cell_length_b 16.5776(7)
_cell_length_c 21.8888(19)
_cell_measurement_reflns_used 9921
_cell_measurement_temperature 93(2)
_cell_measurement_theta_max 31.26
_cell_measurement_theta_min 2.46
_cell_volume 6015.4(6)
_computing_cell_refinement 'Bruker SMART'
_computing_data_collection 'Bruker SMART'
_computing_data_reduction 'Bruker SAINT'
_computing_molecular_graphics 'Crystal Maker 7.1'
_computing_publication_material 'Bruker SHELXTL'
_computing_structure_refinement 'SHELXL-97 (Sheldrick, 1997)'
_computing_structure_solution 'SHELXS-97 (Sheldrick, 1990)'
_diffrn_ambient_temperature 93(2)
_diffrn_detector_area_resol_mean 8.3
_diffrn_measured_fraction_theta_full 1.000
_diffrn_measured_fraction_theta_max 1.000
_diffrn_measurement_device_type Smart
_diffrn_measurement_method \w
_diffrn_radiation_monochromator graphite
_diffrn_radiation_source 'fine-focus sealed tube'
_diffrn_radiation_type MoK\a
_diffrn_radiation_wavelength 0.71073
_diffrn_reflns_av_R_equivalents 0.0658
_diffrn_reflns_av_sigmaI/netI 0.0252
_diffrn_reflns_limit_h_max 23
_diffrn_reflns_limit_h_min -23
_diffrn_reflns_limit_k_max 23
_diffrn_reflns_limit_k_min -23
_diffrn_reflns_limit_l_max 30
_diffrn_reflns_limit_l_min -30
_diffrn_reflns_number 35991
_diffrn_reflns_theta_full 30.00
_diffrn_reflns_theta_max 30.00
_diffrn_reflns_theta_min 2.46
_exptl_absorpt_coefficient_mu 53.220
_exptl_absorpt_correction_T_max 0.0237
_exptl_absorpt_correction_T_min 0.0162
_exptl_absorpt_correction_type multi-scan
_exptl_absorpt_process_details 'SADABS 2.1 (Sheldrick, 2003)'
_exptl_crystal_colour 'Metallic Grey'
_exptl_crystal_density_diffrn 8.436
_exptl_crystal_density_method 'not measured'
_exptl_crystal_description Block
_exptl_crystal_F_000 12541
_exptl_crystal_size_max 0.44
_exptl_crystal_size_mid 0.37
_exptl_crystal_size_min 0.28
_refine_diff_density_max 3.273
_refine_diff_density_min -4.294
_refine_diff_density_rms 0.540
_refine_ls_extinction_coef 0.000054(3)
_refine_ls_extinction_expression Fc^*^=kFc[1+0.001xFc^2^\l^3^/sin(2\q)]^-1/4^
_refine_ls_extinction_method SHELXL
_refine_ls_goodness_of_fit_ref 1.151
_refine_ls_hydrogen_treatment none
_refine_ls_matrix_type full
_refine_ls_number_parameters 62
_refine_ls_number_reflns 2203
_refine_ls_number_restraints 0
_refine_ls_restrained_S_all 1.151
_refine_ls_R_factor_all 0.0296
_refine_ls_R_factor_gt 0.0286
_refine_ls_shift/su_max 0.002
_refine_ls_shift/su_mean 0.000
_refine_ls_structure_factor_coef Fsqd
_refine_ls_weighting_details 'calc w=1/[\s^2^(Fo^2^)+(0.0301P)^2^+606.0517P] where P=(Fo^2^+2Fc^2^)/3'
_refine_ls_weighting_scheme calc
_refine_ls_wR_factor_gt 0.0729
_refine_ls_wR_factor_ref 0.0734
_reflns_number_gt 2134
_reflns_number_total 2203
_reflns_threshold_expression >2sigma(I)
_cod_data_source_file cm703616q-file002.cif
_cod_data_source_block sb145
_cod_depositor_comments
;
The following automatic conversions were performed:

'_symmetry_cell_setting' value 'Tetragonal' changed to 'tetragonal'
according to /home/saulius/struct/CIF-dictionaries/cif_core.dic
dictionary named 'cif_core.dic' version 2.4.1 from 2010-06-29.

Automatic conversion script
Id: cif_fix_values 1715 2011-07-08 13:25:40Z adriana 
;
_cod_original_sg_symbol_Hall -I4bd2c
_cod_original_sg_symbol_H-M I4(1)/acd
_cod_database_code 4001150

loop_
_symmetry_equiv_pos_as_xyz
'x, y, z'
'-x+1/2, -y, z+1/2'
'-y+1/4, x+3/4, z+1/4'
'y+1/4, -x+1/4, z+3/4'
'-x+1/2, y, -z'
'x, -y, -z+1/2'
'y+1/4, x+3/4, -z+3/4'
'-y+1/4, -x+1/4, -z+1/4'
'x+1/2, y+1/2, z+1/2'
'-x+1, -y+1/2, z+1'
'-y+3/4, x+5/4, z+3/4'
'y+3/4, -x+3/4, z+5/4'
'-x+1, y+1/2, -z+1/2'
'x+1/2, -y+1/2, -z+1'
'y+3/4, x+5/4, -z+5/4'
'-y+3/4, -x+3/4, -z+3/4'
'-x, -y, -z'
'x-1/2, y, -z-1/2'
'y-1/4, -x-3/4, -z-1/4'
'-y-1/4, x-1/4, -z-3/4'
'x-1/2, -y, z'
'-x, y, z-1/2'
'-y-1/4, -x-3/4, z-3/4'
'y-1/4, x-1/4, z-1/4'
'-x+1/2, -y+1/2, -z+1/2'
'x, y+1/2, -z'
'y+1/4, -x-1/4, -z+1/4'
'-y+1/4, x+1/4, -z-1/4'
'x, -y+1/2, z+1/2'
'-x+1/2, y+1/2, z'
'-y+1/4, -x-1/4, z-1/4'
'y+1/4, x+1/4, z+1/4'

loop_
_atom_site_label
_atom_site_type_symbol
_atom_site_fract_x
_atom_site_fract_y
_atom_site_fract_z
_atom_site_U_iso_or_equiv
_atom_site_adp_type
_atom_site_occupancy
_atom_site_symmetry_multiplicity
_atom_site_calc_flag
_atom_site_refinement_flags
Yb1 Yb -0.04218(2) -0.07378(2) 0.828105(17) 0.00260(10) Uani 1 1 d .
Yb2 Yb -0.02215(2) 0.12427(2) 0.002409(18) 0.00379(10) Uani 1 1 d .
Yb3 Yb 0.35511(3) 0.0000 0.2500 0.00220(12) Uani 1 2 d S
Yb4 Yb 0.17963(2) 0.40907(2) 0.842621(17) 0.00376(10) Uani 1 1 d .
Sb1 Sb 0.13578(3) 0.38578(3) 0.1250 0.00195(16) Uani 1 2 d S
Sb2 Sb 0.00479(4) 0.10882(3) 0.81013(3) 0.00278(13) Uani 1 1 d .
Sb3 Sb 0.86951(4) 0.97325(4) 0.95263(3) 0.00306(13) Uani 1 1 d .
Sb4 Sb 0.0000 0.2500 0.1250 0.0027(2) Uani 1 4 d S
Zn1 Zn 0.0000 0.2500 0.8750 0.0041(4) Uiso 0.33 4 d SP
Mn1 Mn 0.0000 0.2500 0.8750 0.0041(4) Uiso 0.67 4 d SP

loop_
_atom_site_aniso_label
_atom_site_aniso_U_11
_atom_site_aniso_U_22
_atom_site_aniso_U_33
_atom_site_aniso_U_23
_atom_site_aniso_U_13
_atom_site_aniso_U_12
Yb1 0.00306(17) 0.00258(17) 0.00216(17) 0.00028(12) 0.00065(12) 0.00000(12)
Yb2 0.00346(18) 0.00427(18) 0.00365(18) 0.00070(13) -0.00022(13) 0.00120(13)
Yb3 0.0026(2) 0.0031(2) 0.0009(2) 0.00009(17) 0.000 0.000
Yb4 0.00295(17) 0.00704(19) 0.00130(17) -0.00166(13) -0.00042(12) 0.00085(13)
Sb1 0.0023(2) 0.0023(2) 0.0013(3) -0.00009(18) 0.00009(18) -0.0002(3)
Sb2 0.0026(2) 0.0028(2) 0.0029(3) -0.00051(19) 0.0009(2) -0.00051(19)
Sb3 0.0052(3) 0.0030(3) 0.0010(2) -0.00001(19) 0.00045(19) 0.00138(19)
Sb4 0.0032(3) 0.0032(3) 0.0017(5) 0.000 0.000 0.0014(4)

loop_
_atom_type_symbol
_atom_type_description
_atom_type_scat_dispersion_real
_atom_type_scat_dispersion_imag
_atom_type_scat_source
Mn Mn 0.3368 0.7283 'International Tables Vol C Tables 4.2.6.8 and 6.1.1.4'
Zn Zn 0.2839 1.4301 'International Tables Vol C Tables 4.2.6.8 and 6.1.1.4'
Sb Sb -0.5866 1.5461 'International Tables Vol C Tables 4.2.6.8 and 6.1.1.4'
Yb Yb -0.3850 5.5486 'International Tables Vol C Tables 4.2.6.8 and 6.1.1.4'

loop_
_geom_angle_atom_site_label_1
_geom_angle_atom_site_label_2
_geom_angle_atom_site_label_3
_geom_angle
_geom_angle_site_symmetry_1
_geom_angle_site_symmetry_3
Sb2 Yb1 Sb3 115.950(19) . 16_556
Sb2 Yb1 Sb4 150.485(17) . 17_556
Sb3 Yb1 Sb4 93.275(15) 16_556 17_556
Sb2 Yb1 Sb2 89.782(19) . 6_556
Sb3 Yb1 Sb2 89.212(18) 16_556 6_556
Sb4 Yb1 Sb2 94.918(15) 17_556 6_556
Sb2 Yb1 Sb3 89.155(18) . 1_445
Sb3 Yb1 Sb3 78.76(2) 16_556 1_445
Sb4 Yb1 Sb3 92.849(15) 17_556 1_445
Sb2 Yb1 Sb3 166.04(2) 6_556 1_445
Sb2 Yb1 Sb1 90.774(19) . 26_546
Sb3 Yb1 Sb1 153.24(2) 16_556 26_546
Sb4 Yb1 Sb1 59.974(14) 17_556 26_546
Sb2 Yb1 Sb1 92.369(15) 6_556 26_546
Sb3 Yb1 Sb1 101.566(15) 1_445 26_546
Sb2 Yb1 Yb4 55.527(14) . 10_454
Sb3 Yb1 Yb4 66.251(14) 16_556 10_454
Sb4 Yb1 Yb4 144.644(14) 17_556 10_454
Sb2 Yb1 Yb4 112.387(16) 6_556 10_454
Sb3 Yb1 Yb4 56.241(14) 1_445 10_454
Sb1 Yb1 Yb4 136.150(17) 26_546 10_454
Sb2 Yb1 Yb3 54.881(13) . 2
Sb3 Yb1 Yb3 139.950(17) 16_556 2
Sb4 Yb1 Yb3 105.409(11) 17_556 2
Sb2 Yb1 Yb3 54.716(13) 6_556 2
Sb3 Yb1 Yb3 133.618(16) 1_445 2
Sb1 Yb1 Yb3 56.685(12) 26_546 2
Yb4 Yb1 Yb3 108.612(12) 10_454 2
Sb2 Yb1 Yb1 141.575(16) . 16_446
Sb3 Yb1 Yb1 54.098(14) 16_556 16_446
Sb4 Yb1 Yb1 53.754(7) 17_556 16_446
Sb2 Yb1 Yb1 123.890(19) 6_556 16_446
Sb3 Yb1 Yb1 53.546(14) 1_445 16_446
Sb1 Yb1 Yb1 104.283(15) 26_546 16_446
Yb4 Yb1 Yb1 91.505(9) 10_454 16_446
Yb3 Yb1 Yb1 158.885(8) 2 16_446
Sb2 Yb1 Yb2 146.889(18) . 24_556
Sb3 Yb1 Yb2 51.464(13) 16_556 24_556
Sb4 Yb1 Yb2 56.256(9) 17_556 24_556
Sb2 Yb1 Yb2 62.128(14) 6_556 24_556
Sb3 Yb1 Yb2 113.733(16) 1_445 24_556
Sb1 Yb1 Yb2 106.563(16) 26_546 24_556
Yb4 Yb1 Yb2 116.873(13) 10_454 24_556
Yb3 Yb1 Yb2 111.848(12) 2 24_556
Yb1 Yb1 Yb2 61.777(12) 16_446 24_556
Sb2 Yb1 Yb2 104.723(16) . 17_556
Sb3 Yb1 Yb2 113.861(16) 16_556 17_556
Sb4 Yb1 Yb2 56.069(8) 17_556 17_556
Sb2 Yb1 Yb2 142.133(17) 6_556 17_556
Sb3 Yb1 Yb2 51.192(14) 1_445 17_556
Sb1 Yb1 Yb2 53.447(9) 26_546 17_556
Yb4 Yb1 Yb2 104.522(13) 10_454 17_556
Yb3 Yb1 Yb2 105.921(12) 2 17_556
Yb1 Yb1 Yb2 61.360(11) 16_446 17_556
Yb2 Yb1 Yb2 108.272(13) 24_556 17_556
Sb2 Yb1 Yb2 112.210(16) . 31_556
Sb3 Yb1 Yb2 113.947(16) 16_556 31_556
Sb4 Yb1 Yb2 53.947(8) 17_556 31_556
Sb2 Yb1 Yb2 48.630(13) 6_556 31_556
Sb3 Yb1 Yb2 143.516(17) 1_445 31_556
Sb1 Yb1 Yb2 51.393(10) 26_546 31_556
Yb4 Yb1 Yb2 160.026(14) 10_454 31_556
Yb3 Yb1 Yb2 57.337(8) 2 31_556
Yb1 Yb1 Yb2 104.632(9) 16_446 31_556
Yb2 Yb1 Yb2 63.314(12) 24_556 31_556
Yb2 Yb1 Yb2 93.663(12) 17_556 31_556
Sb2 Yb2 Sb3 165.75(2) 19_566 17_666
Sb2 Yb2 Sb3 89.910(18) 19_566 1_444
Sb3 Yb2 Sb3 98.744(17) 17_666 1_444
Sb2 Yb2 Sb1 91.621(15) 19_566 10_454
Sb3 Yb2 Sb1 100.308(16) 17_666 10_454
Sb3 Yb2 Sb1 85.317(19) 1_444 10_454
Sb2 Yb2 Sb4 91.174(15) 19_566 .
Sb3 Yb2 Sb4 88.935(15) 17_666 .
Sb3 Yb2 Sb4 142.005(16) 1_444 .
Sb1 Yb2 Sb4 56.688(15) 10_454 .
Sb2 Yb2 Mn1 48.396(12) 19_566 1_554
Sb3 Yb2 Mn1 117.950(16) 17_666 1_554
Sb3 Yb2 Mn1 104.366(15) 1_444 1_554
Sb1 Yb2 Mn1 137.862(13) 10_454 1_554
Sb4 Yb2 Mn1 104.541(12) . 1_554
Sb2 Yb2 Zn1 48.396(12) 19_566 1_554
Sb3 Yb2 Zn1 117.950(16) 17_666 1_554
Sb3 Yb2 Zn1 104.366(15) 1_444 1_554
Sb1 Yb2 Zn1 137.862(13) 10_454 1_554
Sb4 Yb2 Zn1 104.541(12) . 1_554
Mn1 Yb2 Zn1 0.0 1_554 1_554
Sb2 Yb2 Sb2 85.721(19) 19_566 28_556
Sb3 Yb2 Sb2 80.192(17) 17_666 28_556
Sb3 Yb2 Sb2 136.185(19) 1_444 28_556
Sb1 Yb2 Sb2 138.30(2) 10_454 28_556
Sb4 Yb2 Sb2 81.735(13) . 28_556
Mn1 Yb2 Sb2 44.395(10) 1_554 28_556
Zn1 Yb2 Sb2 44.395(10) 1_554 28_556
Sb2 Yb2 Yb4 114.452(17) 19_566 19_566
Sb3 Yb2 Yb4 53.929(14) 17_666 19_566
Sb3 Yb2 Yb4 94.161(15) 1_444 19_566
Sb1 Yb2 Yb4 153.926(14) 10_454 19_566
Sb4 Yb2 Yb4 119.552(13) . 19_566
Mn1 Yb2 Yb4 67.489(10) 1_554 19_566
Zn1 Yb2 Yb4 67.489(10) 1_554 19_566
Sb2 Yb2 Yb4 49.797(12) 28_556 19_566
Sb2 Yb2 Yb3 54.490(14) 19_566 20_556
Sb3 Yb2 Yb3 139.410(18) 17_666 20_556
Sb3 Yb2 Yb3 51.950(14) 1_444 20_556
Sb1 Yb2 Yb3 55.624(11) 10_454 20_556
Sb4 Yb2 Yb3 99.734(11) . 20_556
Mn1 Yb2 Yb3 98.238(11) 1_554 20_556
Zn1 Yb2 Yb3 98.238(11) 1_554 20_556
Sb2 Yb2 Yb3 140.127(16) 28_556 20_556
Yb4 Yb2 Yb3 140.189(13) 19_566 20_556
Sb2 Yb2 Yb1 119.068(17) 19_566 32_554
Sb3 Yb2 Yb1 51.654(14) 17_666 32_554
Sb3 Yb2 Yb1 150.398(17) 1_444 32_554
Sb1 Yb2 Yb1 98.815(16) 10_454 32_554
Sb4 Yb2 Yb1 50.564(8) . 32_554
Mn1 Yb2 Yb1 92.188(11) 1_554 32_554
Zn1 Yb2 Yb1 92.188(11) 1_554 32_554
Sb2 Yb2 Yb1 48.926(12) 28_556 32_554
Yb4 Yb2 Yb1 69.449(11) 19_566 32_554
Yb3 Yb2 Yb1 150.250(14) 20_556 32_554
Sb2 Yb2 Yb1 135.815(17) 19_566 17_556
Sb3 Yb2 Yb1 51.891(13) 17_666 17_556
Sb3 Yb2 Yb1 107.412(16) 1_444 17_556
Sb1 Yb2 Yb1 51.422(10) 10_454 17_556
Sb4 Yb2 Yb1 50.412(9) . 17_556
Mn1 Yb2 Yb1 147.782(13) 1_554 17_556
Zn1 Yb2 Yb1 147.782(13) 1_554 17_556
Sb2 Yb2 Yb1 105.778(14) 28_556 17_556
Yb4 Yb2 Yb1 104.681(13) 19_566 17_556
Yb3 Yb2 Yb1 105.328(11) 20_556 17_556
Yb1 Yb2 Yb1 56.863(11) 32_554 17_556
Sb3 Yb3 Sb3 91.30(3) 27_466 32_444
Sb3 Yb3 Sb2 90.784(15) 27_466 2_554
Sb3 Yb3 Sb2 173.768(16) 32_444 2_554
Sb3 Yb3 Sb2 173.768(16) 27_466 5_556
Sb3 Yb3 Sb2 90.784(15) 32_444 5_556
Sb2 Yb3 Sb2 87.75(2) 2_554 5_556
Sb3 Yb3 Sb1 86.785(13) 27_466 20_656
Sb3 Yb3 Sb1 96.860(18) 32_444 20_656
Sb2 Yb3 Sb1 89.119(18) 2_554 20_656
Sb2 Yb3 Sb1 87.136(13) 5_556 20_656
Sb3 Yb3 Sb1 96.860(18) 27_466 25
Sb3 Yb3 Sb1 86.785(13) 32_444 25
Sb2 Yb3 Sb1 87.136(13) 2_554 25
Sb2 Yb3 Sb1 89.119(18) 5_556 25
Sb1 Yb3 Sb1 174.80(3) 20_656 25
Sb3 Yb3 Yb4 55.854(13) 27_466 20_657
Sb3 Yb3 Yb4 118.108(17) 32_444 20_657
Sb2 Yb3 Yb4 58.743(13) 2_554 20_657
Sb2 Yb3 Yb4 127.725(17) 5_556 20_657
Sb1 Yb3 Yb4 126.683(11) 20_656 20_657
Sb1 Yb3 Yb4 53.734(12) 25 20_657
Sb3 Yb3 Yb4 118.108(17) 27_466 23_665
Sb3 Yb3 Yb4 55.854(13) 32_444 23_665
Sb2 Yb3 Yb4 127.725(17) 2_554 23_665
Sb2 Yb3 Yb4 58.743(13) 5_556 23_665
Sb1 Yb3 Yb4 53.734(12) 20_656 23_665
Sb1 Yb3 Yb4 126.682(11) 25 23_665
Yb4 Yb3 Yb4 172.60(2) 20_657 23_665
Sb3 Yb3 Yb1 129.357(13) 27_466 2_554
Sb3 Yb3 Yb1 121.540(13) 32_444 2_554
Sb2 Yb3 Yb1 53.109(14) 2_554 2_554
Sb2 Yb3 Yb1 53.627(15) 5_556 2_554
Sb1 Yb3 Yb1 121.530(18) 20_656 2_554
Sb1 Yb3 Yb1 53.275(12) 25 2_554
Yb4 Yb3 Yb1 74.132(10) 20_657 2_554
Yb4 Yb3 Yb1 112.346(13) 23_665 2_554
Sb3 Yb3 Yb1 121.540(13) 27_466 5_556
Sb3 Yb3 Yb1 129.357(13) 32_444 5_556
Sb2 Yb3 Yb1 53.627(15) 2_554 5_556
Sb2 Yb3 Yb1 53.109(14) 5_556 5_556
Sb1 Yb3 Yb1 53.275(12) 20_656 5_556
Sb1 Yb3 Yb1 121.530(18) 25 5_556
Yb4 Yb3 Yb1 112.346(13) 20_657 5_556
Yb4 Yb3 Yb1 74.132(10) 23_665 5_556
Yb1 Yb3 Yb1 68.264(15) 2_554 5_556
Sb3 Yb3 Yb2 55.382(13) 27_466 27
Sb3 Yb3 Yb2 133.252(18) 32_444 27
Sb2 Yb3 Yb2 52.224(12) 2_554 27
Sb2 Yb3 Yb2 119.461(17) 5_556 27
Sb1 Yb3 Yb2 54.434(11) 20_656 27
Sb1 Yb3 Yb2 125.033(10) 25 27
Yb4 Yb3 Yb2 72.519(9) 20_657 27
Yb4 Yb3 Yb2 108.131(9) 23_665 27
Yb1 Yb3 Yb2 105.208(13) 2_554 27
Yb1 Yb3 Yb2 66.360(10) 5_556 27
Sb3 Yb3 Yb2 133.252(18) 27_466 32
Sb3 Yb3 Yb2 55.382(13) 32_444 32
Sb2 Yb3 Yb2 119.461(17) 2_554 32
Sb2 Yb3 Yb2 52.223(12) 5_556 32
Sb1 Yb3 Yb2 125.033(10) 20_656 32
Sb1 Yb3 Yb2 54.434(11) 25 32
Yb4 Yb3 Yb2 108.131(9) 20_657 32
Yb4 Yb3 Yb2 72.519(9) 23_665 32
Yb1 Yb3 Yb2 66.360(10) 2_554 32
Yb1 Yb3 Yb2 105.208(13) 5_556 32
Yb2 Yb3 Yb2 170.39(2) 27 32
Sb2 Yb4 Sb1 167.60(2) 10_454 11_545
Sb2 Yb4 Sb3 89.379(18) 10_454 4_464
Sb1 Yb4 Sb3 88.726(15) 11_545 4_464
Sb2 Yb4 Sb3 88.867(18) 10_454 10_564
Sb1 Yb4 Sb3 98.732(17) 11_545 10_564
Sb3 Yb4 Sb3 150.64(2) 4_464 10_564
Sb2 Yb4 Sb2 83.59(2) 10_454 28_557
Sb1 Yb4 Sb2 87.084(14) 11_545 28_557
Sb3 Yb4 Sb2 122.348(19) 4_464 28_557
Sb3 Yb4 Sb2 86.542(18) 10_564 28_557
Sb2 Yb4 Yb1 55.463(14) 10_454 10_454
Sb1 Yb4 Yb1 136.909(17) 11_545 10_454
Sb3 Yb4 Yb1 99.968(16) 4_464 10_454
Sb3 Yb4 Yb1 55.876(14) 10_564 10_454
Sb2 Yb4 Yb1 120.875(16) 28_557 10_454
Sb2 Yb4 Yb3 121.165(16) 10_454 27_566
Sb1 Yb4 Yb3 58.058(7) 11_545 27_566
Sb3 Yb4 Yb3 145.830(17) 4_464 27_566
Sb3 Yb4 Yb3 53.871(14) 10_564 27_566
Sb2 Yb4 Yb3 54.387(14) 28_557 27_566
Yb1 Yb4 Yb3 109.738(13) 10_454 27_566
Sb2 Yb4 Sb3 102.589(18) 10_454 7_446
Sb1 Yb4 Sb3 89.196(15) 11_545 7_446
Sb3 Yb4 Sb3 80.690(18) 4_464 7_446
Sb3 Yb4 Sb3 71.13(2) 10_564 7_446
Sb2 Yb4 Sb3 156.526(18) 28_557 7_446
Yb1 Yb4 Sb3 51.646(12) 10_454 7_446
Yb3 Yb4 Sb3 104.560(16) 27_566 7_446
Sb2 Yb4 Yb2 64.524(14) 10_454 28_556
Sb1 Yb4 Yb2 104.837(15) 11_545 28_556
Sb3 Yb4 Yb2 53.337(14) 4_464 28_556
Sb3 Yb4 Yb2 147.288(18) 10_564 28_556
Sb2 Yb4 Yb2 72.534(15) 28_557 28_556
Yb1 Yb4 Yb2 114.204(13) 10_454 28_556
Yb3 Yb4 Yb2 123.174(15) 27_566 28_556
Sb3 Yb4 Yb2 130.676(16) 7_446 28_556
Sb2 Yb4 Yb3 130.562(17) 10_454 26_556
Sb1 Yb4 Yb3 55.632(9) 11_545 26_556
Sb3 Yb4 Yb3 51.708(13) 4_464 26_556
Sb3 Yb4 Yb3 110.434(16) 10_564 26_556
Sb2 Yb4 Yb3 140.172(16) 28_557 26_556
Yb1 Yb4 Yb3 97.805(12) 10_454 26_556
Yb3 Yb4 Yb3 106.313(10) 27_566 26_556
Sb3 Yb4 Yb3 48.878(11) 7_446 26_556
Yb2 Yb4 Yb3 101.584(11) 28_556 26_556
Sb2 Yb4 Yb4 141.581(13) 10_454 16_556
Sb1 Yb4 Yb4 50.352(12) 11_545 16_556
Sb3 Yb4 Yb4 106.615(18) 4_464 16_556
Sb3 Yb4 Yb4 60.096(14) 10_564 16_556
Sb2 Yb4 Yb4 113.821(17) 28_557 16_556
Yb1 Yb4 Yb4 86.986(9) 10_454 16_556
Yb3 Yb4 Yb4 59.935(11) 27_566 16_556
Sb3 Yb4 Yb4 48.690(12) 7_446 16_556
Yb2 Yb4 Yb4 151.658(12) 28_556 16_556
Yb3 Yb4 Yb4 54.950(10) 26_556 16_556
Yb4 Sb1 Yb4 79.30(2) 5_556 12_453
Yb4 Sb1 Sb4 140.352(12) 5_556 .
Yb4 Sb1 Sb4 140.352(12) 12_453 .
Yb4 Sb1 Yb1 88.952(11) 5_556 32_554
Yb4 Sb1 Yb1 142.689(15) 12_453 32_554
Sb4 Sb1 Yb1 59.695(14) . 32_554
Yb4 Sb1 Yb1 142.689(15) 5_556 26_556
Yb4 Sb1 Yb1 88.952(11) 12_453 26_556
Sb4 Sb1 Yb1 59.695(14) . 26_556
Yb1 Sb1 Yb1 119.39(3) 32_554 26_556
Yb4 Sb1 Yb2 138.081(16) 5_556 10_454
Yb4 Sb1 Yb2 86.331(11) 12_453 10_454
Sb4 Sb1 Yb2 63.792(14) . 10_454
Yb1 Sb1 Yb2 79.100(15) 32_554 10_454
Yb1 Sb1 Yb2 75.132(15) 26_556 10_454
Yb4 Sb1 Yb2 86.331(11) 5_556 8
Yb4 Sb1 Yb2 138.081(15) 12_453 8
Sb4 Sb1 Yb2 63.792(14) . 8
Yb1 Sb1 Yb2 75.132(15) 32_554 8
Yb1 Sb1 Yb2 79.100(15) 26_556 8
Yb2 Sb1 Yb2 127.58(3) 10_454 8
Yb4 Sb1 Yb3 72.715(17) 5_556 25
Yb4 Sb1 Yb3 68.208(14) 12_453 25
Sb4 Sb1 Yb3 115.723(14) . 25
Yb1 Sb1 Yb3 141.204(8) 32_554 25
Yb1 Sb1 Yb3 70.040(11) 26_556 25
Yb2 Sb1 Yb3 136.578(10) 10_454 25
Yb2 Sb1 Yb3 69.943(9) 8 25
Yb4 Sb1 Yb3 68.208(14) 5_556 27_565
Yb4 Sb1 Yb3 72.715(17) 12_453 27_565
Sb4 Sb1 Yb3 115.723(14) . 27_565
Yb1 Sb1 Yb3 70.040(11) 32_554 27_565
Yb1 Sb1 Yb3 141.204(8) 26_556 27_565
Yb2 Sb1 Yb3 69.943(9) 10_454 27_565
Yb2 Sb1 Yb3 136.578(10) 8 27_565
Yb3 Sb1 Yb3 128.55(3) 25 27_565
Zn1 Sb2 Yb2 72.929(16) . 28_556
Zn1 Sb2 Yb1 138.53(2) . .
Yb2 Sb2 Yb1 144.99(2) 28_556 .
Zn1 Sb2 Yb4 86.292(18) . 10_454
Yb2 Sb2 Yb4 141.21(2) 28_556 10_454
Yb1 Sb2 Yb4 69.010(16) . 10_454
Zn1 Sb2 Yb1 130.00(2) . 6_556
Yb2 Sb2 Yb1 81.700(18) 28_556 6_556
Yb1 Sb2 Yb1 83.264(18) . 6_556
Yb4 Sb2 Yb1 87.707(18) 10_454 6_556
Zn1 Sb2 Yb3 135.33(2) . 2
Yb2 Sb2 Yb3 73.287(15) 28_556 2
Yb1 Sb2 Yb3 72.010(15) . 2
Yb4 Sb2 Yb3 137.60(2) 10_454 2
Yb1 Sb2 Yb3 71.656(15) 6_556 2
Zn1 Sb2 Yb4 81.775(17) . 19_567
Yb2 Sb2 Yb4 84.825(17) 28_556 19_567
Yb1 Sb2 Yb4 85.835(17) . 19_567
Yb4 Sb2 Yb4 124.933(19) 10_454 19_567
Yb1 Sb2 Yb4 138.48(2) 6_556 19_567
Yb3 Sb2 Yb4 66.871(15) 2 19_567
Zn1 Sb2 Yb2 63.428(13) . 19_566
Yb2 Sb2 Yb2 75.705(17) 28_556 19_566
Yb1 Sb2 Yb2 126.91(2) . 19_566
Yb4 Sb2 Yb2 65.680(14) 10_454 19_566
Yb1 Sb2 Yb2 68.946(15) 6_556 19_566
Yb3 Sb2 Yb2 132.48(2) 2 19_566
Yb4 Sb2 Yb2 143.69(2) 19_567 19_566
Yb3 Sb3 Yb2 139.61(2) 20_667 17_666
Yb3 Sb3 Yb1 125.53(2) 20_667 16_556
Yb2 Sb3 Yb1 76.882(17) 17_666 16_556
Yb3 Sb3 Yb4 75.247(15) 20_667 3_655
Yb2 Sb3 Yb4 72.734(16) 17_666 3_655
Yb1 Sb3 Yb4 87.337(18) 16_556 3_655
Yb3 Sb3 Yb1 138.14(2) 20_667 1_665
Yb2 Sb3 Yb1 76.918(17) 17_666 1_665
Yb1 Sb3 Yb1 72.356(18) 16_556 1_665
Yb4 Sb3 Yb1 146.61(2) 3_655 1_665
Yb3 Sb3 Yb4 70.275(15) 20_667 10_564
Yb2 Sb3 Yb4 138.51(2) 17_666 10_564
Yb1 Sb3 Yb4 110.88(2) 16_556 10_564
Yb4 Sb3 Yb4 145.45(2) 3_655 10_564
Yb1 Sb3 Yb4 67.883(16) 1_665 10_564
Yb3 Sb3 Yb2 72.668(16) 20_667 1_666
Yb2 Sb3 Yb2 81.256(18) 17_666 1_666
Yb1 Sb3 Yb2 158.14(2) 16_556 1_666
Yb4 Sb3 Yb2 86.265(18) 3_655 1_666
Yb1 Sb3 Yb2 102.703(19) 1_665 1_666
Yb4 Sb3 Yb2 85.633(18) 10_564 1_666
Yb3 Sb3 Yb4 68.149(14) 20_667 7_556
Yb2 Sb3 Yb4 137.63(2) 17_666 7_556
Yb1 Sb3 Yb4 62.103(14) 16_556 7_556
Yb4 Sb3 Yb4 94.184(18) 3_655 7_556
Yb1 Sb3 Yb4 98.992(18) 1_665 7_556
Yb4 Sb3 Yb4 71.214(17) 10_564 7_556
Yb2 Sb3 Yb4 139.25(2) 1_666 7_556
Yb1 Sb4 Yb1 120.663(14) 17_556 23_565
Yb1 Sb4 Yb1 72.492(14) 17_556 32_554
Yb1 Sb4 Yb1 142.266(14) 23_565 32_554
Yb1 Sb4 Yb1 142.266(14) 17_556 26_556
Yb1 Sb4 Yb1 72.492(14) 23_565 26_556
Yb1 Sb4 Yb1 120.662(14) 32_554 26_556
Yb1 Sb4 Sb1 60.331(7) 17_556 10_454
Yb1 Sb4 Sb1 60.331(7) 23_565 10_454
Yb1 Sb4 Sb1 119.669(7) 32_554 10_454
Yb1 Sb4 Sb1 119.669(7) 26_556 10_454
Yb1 Sb4 Sb1 119.669(7) 17_556 .
Yb1 Sb4 Sb1 119.669(7) 23_565 .
Yb1 Sb4 Sb1 60.331(7) 32_554 .
Yb1 Sb4 Sb1 60.331(7) 26_556 .
Sb1 Sb4 Sb1 180.000(14) 10_454 .
Yb1 Sb4 Yb2 73.518(10) 17_556 .
Yb1 Sb4 Yb2 77.382(10) 23_565 .
Yb1 Sb4 Yb2 73.181(10) 32_554 .
Yb1 Sb4 Yb2 142.327(9) 26_556 .
Sb1 Sb4 Yb2 59.520(7) 10_454 .
Sb1 Sb4 Yb2 120.480(7) . .
Yb1 Sb4 Yb2 77.382(10) 17_556 15_444
Yb1 Sb4 Yb2 73.519(10) 23_565 15_444
Yb1 Sb4 Yb2 142.327(9) 32_554 15_444
Yb1 Sb4 Yb2 73.181(10) 26_556 15_444
Sb1 Sb4 Yb2 59.520(7) 10_454 15_444
Sb1 Sb4 Yb2 120.480(7) . 15_444
Yb2 Sb4 Yb2 119.040(14) . 15_444
Yb1 Sb4 Yb2 73.181(10) 17_556 8
Yb1 Sb4 Yb2 142.327(9) 23_565 8
Yb1 Sb4 Yb2 73.518(10) 32_554 8
Yb1 Sb4 Yb2 77.382(10) 26_556 8
Sb1 Sb4 Yb2 120.480(7) 10_454 8
Sb1 Sb4 Yb2 59.520(7) . 8
Yb2 Sb4 Yb2 138.378(13) . 8
Yb2 Sb4 Yb2 76.528(14) 15_444 8
Yb1 Sb4 Yb2 142.327(9) 17_556 10_454
Yb1 Sb4 Yb2 73.181(10) 23_565 10_454
Yb1 Sb4 Yb2 77.382(10) 32_554 10_454
Yb1 Sb4 Yb2 73.518(10) 26_556 10_454
Sb1 Sb4 Yb2 120.480(7) 10_454 10_454
Sb1 Sb4 Yb2 59.520(7) . 10_454
Yb2 Sb4 Yb2 76.528(14) . 10_454
Yb2 Sb4 Yb2 138.378(13) 15_444 10_454
Yb2 Sb4 Yb2 119.040(14) 8 10_454
Sb2 Zn1 Sb2 117.54(3) 19_567 28_557
Sb2 Zn1 Sb2 105.593(12) 19_567 .
Sb2 Zn1 Sb2 105.593(12) 28_557 .
Sb2 Zn1 Sb2 105.593(12) 19_567 10_454
Sb2 Zn1 Sb2 105.593(12) 28_557 10_454
Sb2 Zn1 Sb2 117.54(3) . 10_454
Sb2 Zn1 Yb2 84.677(15) 19_567 19_566
Sb2 Zn1 Yb2 156.744(14) 28_557 19_566
Sb2 Zn1 Yb2 72.177(15) . 19_566
Sb2 Zn1 Yb2 58.674(14) 10_454 19_566
Sb2 Zn1 Yb2 72.177(15) 19_567 10_455
Sb2 Zn1 Yb2 58.675(14) 28_557 10_455
Sb2 Zn1 Yb2 156.745(14) . 10_455
Sb2 Zn1 Yb2 84.677(15) 10_454 10_455
Yb2 Zn1 Yb2 129.386(9) 19_566 10_455
Sb2 Zn1 Yb2 58.675(14) 19_567 1_556
Sb2 Zn1 Yb2 72.177(15) 28_557 1_556
Sb2 Zn1 Yb2 84.677(15) . 1_556
Sb2 Zn1 Yb2 156.745(14) 10_454 1_556
Yb2 Zn1 Yb2 129.386(9) 19_566 1_556
Yb2 Zn1 Yb2 74.390(14) 10_455 1_556
Sb2 Zn1 Yb2 156.745(14) 19_567 28_556
Sb2 Zn1 Yb2 84.677(15) 28_557 28_556
Sb2 Zn1 Yb2 58.675(14) . 28_556
Sb2 Zn1 Yb2 72.176(15) 10_454 28_556
Yb2 Zn1 Yb2 74.390(14) 19_566 28_556
Yb2 Zn1 Yb2 129.386(9) 10_455 28_556
Yb2 Zn1 Yb2 129.386(9) 1_556 28_556

loop_
_geom_bond_atom_site_label_1
_geom_bond_atom_site_label_2
_geom_bond_distance
_geom_bond_site_symmetry_2
Yb1 Sb2 3.1503(7) .
Yb1 Sb3 3.1682(7) 16_556
Yb1 Sb4 3.1743(4) 17_556
Yb1 Sb2 3.1780(8) 6_556
Yb1 Sb3 3.1906(7) 1_445
Yb1 Sb1 3.1947(6) 26_546
Yb1 Yb4 3.5706(6) 10_454
Yb1 Yb3 3.7464(6) 2
Yb1 Yb1 3.7536(8) 16_446
Yb1 Yb2 3.9342(6) 24_556
Yb1 Yb2 3.9497(6) 17_556
Yb1 Yb2 4.1251(6) 31_556
Yb2 Sb2 3.1285(7) 19_566
Yb2 Sb3 3.1598(7) 17_666
Yb2 Sb3 3.2681(7) 1_444
Yb2 Sb1 3.2828(6) 10_454
Yb2 Sb4 3.4176(4) .
Yb2 Mn1 3.5010(4) 1_554
Yb2 Zn1 3.5010(4) 1_554
Yb2 Sb2 3.7266(7) 28_556
Yb2 Yb4 3.7617(6) 19_566
Yb2 Yb3 3.7909(4) 20_556
Yb2 Yb1 3.9342(6) 32_554
Yb2 Yb1 3.9497(6) 17_556
Yb3 Sb3 3.1272(7) 27_466
Yb3 Sb3 3.1272(7) 32_444
Yb3 Sb2 3.2219(7) 2_554
Yb3 Sb2 3.2219(7) 5_556
Yb3 Sb1 3.3308(4) 20_656
Yb3 Sb1 3.3308(4) 25
Yb3 Yb4 3.6446(5) 20_657
Yb3 Yb4 3.6446(5) 23_665
Yb3 Yb1 3.7464(6) 2_554
Yb3 Yb1 3.7464(6) 5_556
Yb3 Yb2 3.7909(4) 27
Yb3 Yb2 3.7909(4) 32
Yb4 Sb2 3.1528(7) 10_454
Yb4 Sb1 3.1647(7) 11_545
Yb4 Sb3 3.1840(8) 4_464
Yb4 Sb3 3.2043(7) 10_564
Yb4 Sb2 3.3879(8) 28_557
Yb4 Yb1 3.5706(6) 10_454
Yb4 Yb3 3.6446(5) 27_566
Yb4 Sb3 3.6979(7) 7_446
Yb4 Yb2 3.7617(6) 28_556
Yb4 Yb3 3.8530(6) 26_556
Yb4 Yb4 4.0386(8) 16_556
Sb1 Yb4 3.1647(7) 5_556
Sb1 Yb4 3.1647(7) 12_453
Sb1 Sb4 3.1833(8) .
Sb1 Yb1 3.1947(6) 32_554
Sb1 Yb1 3.1947(6) 26_556
Sb1 Yb2 3.2828(6) 10_454
Sb1 Yb2 3.2828(6) 8
Sb1 Yb3 3.3308(4) 25
Sb1 Yb3 3.3308(4) 27_565
Sb2 Zn1 2.7386(6) .
Sb2 Yb2 3.1285(7) 28_556
Sb2 Yb4 3.1528(7) 10_454
Sb2 Yb1 3.1780(8) 6_556
Sb2 Yb3 3.2219(7) 2
Sb2 Yb4 3.3879(7) 19_567
Sb2 Yb2 3.7266(7) 19_566
Sb3 Yb3 3.1272(7) 20_667
Sb3 Yb2 3.1598(7) 17_666
Sb3 Yb1 3.1682(7) 16_556
Sb3 Yb4 3.1840(8) 3_655
Sb3 Yb1 3.1906(7) 1_665
Sb3 Yb4 3.2043(7) 10_564
Sb3 Yb2 3.2681(7) 1_666
Sb3 Yb4 3.6979(7) 7_556
Sb4 Yb1 3.1743(4) 17_556
Sb4 Yb1 3.1743(4) 23_565
Sb4 Yb1 3.1743(4) 32_554
Sb4 Yb1 3.1743(4) 26_556
Sb4 Sb1 3.1833(8) 10_454
Sb4 Yb2 3.4176(4) 15_444
Sb4 Yb2 3.4176(4) 8
Sb4 Yb2 3.4176(4) 10_454
Zn1 Sb2 2.7386(6) 19_567
Zn1 Sb2 2.7386(6) 28_557
Zn1 Sb2 2.7386(6) 10_454
Zn1 Yb2 3.5010(4) 19_566
Zn1 Yb2 3.5010(4) 10_455
Zn1 Yb2 3.5010(4) 1_556
Zn1 Yb2 3.5010(4) 28_556
